data_2000289
loop_
_publ_author_name
'Street, J. D.'
'Mills, O. S.'
'Joule, J. A.'

_publ_section_title
;
 Structure of
 1-acetyl-7,8-dimethoxypyrrolo[2,3,4-<i>ij</i>]isoquinolin-2(1<i>H</i>)-one
;
_journal_issue 7
_journal_name_full 'Acta Crystallographica Section C'
_journal_page_first 1523
_journal_page_last 1525
_journal_paper_doi 10.1107/S0108270190013907
_journal_volume 47
_journal_year 1991
_chemical_formula_sum 'C14 H12 N2 O4'
_space_group_crystal_system monoclinic
_space_group_IT_number 14
_space_group_name_Hall '-P 2ybc'
_space_group_name_H-M_alt 'P 1 21/c 1'
_cell_angle_alpha 90
_cell_angle_beta 106.73(4)
_cell_angle_gamma 90
_cell_formula_units_Z 4
_cell_length_a 10.385(2)
_cell_length_b 16.419(3)
_cell_length_c 7.539(5)
_cell_volume 1231.1(9)
_diffrn_radiation_type mo
_diffrn_radiation_wavelength 0.71069
_exptl_absorpt_coefficient_mu .119
_exptl_crystal_density_diffrn 1.47
_exptl_crystal_F_000 569
_cod_data_source_file li0058.cif
_cod_data_source_block li0058a
_cod_depositor_comments
;
 Updating space group information and adding the symmetry operation list.

 Antanas Vaitkus,
 2018-06-15
;
_cod_original_cell_volume 1231.0(9)
_cod_original_sg_symbol_H-M P21/c
_cod_original_formula_sum C14H12N2O4
_cod_database_code 2000289

loop_
_space_group_symop_id
_space_group_symop_operation_xyz
1 x,y,z
2 -x,y+1/2,-z+1/2
3 -x,-y,-z
4 x,-y+1/2,z+1/2

loop_
_atom_site_label
_atom_site_fract_x
_atom_site_fract_y
_atom_site_fract_z
_atom_site_U_iso_or_equiv
C1 .0981(4) .2401(3) .3421(6) 0
C2 .0312(4) .3111(3) .2795(6) 0
C3 .1188(5) .3793(3) .3735(7) 0
N4 .2386(4) .3411(2) .4874(5) 0
C5 .2241(4) .2547(3) .4702(6) 0
C6 .2947(4) .1880(3) .5549(6) 0
C7 .2370(4) .1079(3) .5008(6) 0
C8 .1148(5) .0955(3) .3696(7) 0
C9 .0405(4) .1641(3) .2879(6) 0
C10 -.0875(5) .1688(3) .1585(7) 0
C11 -.1448(5) .2432(3) .1030(7) 0
N12 -.0902(4) .3168(2) .1617(5) 0
O13 .0979(4) .4514(2) .3570(5) 0
C14 .3585(5) .3829(3) .5760(7) 0
C15 .3524(8) .4734(3) .5999(10) 0
O16 .4628(4) .3466(2) .6285(6) 0
O17 .4085(3) .1911(2) .6989(4) 0
C18 .5286(6) .1717(5) .6509(12) 0
O19 .3148(3) .0474(2) .5961(5) 0
C20 .2621(7) -.0342(3) .5625(10) 0
H8 .082(5) .041(3) .337(6) 0
H10 -.128(4) .121(3) .108(6) 0
H11 -.230(5) .243(3) .009(6) 0
H151 .433(6) .489(3) .699(8) 0
H152 .270(7) .490(4) .633(9) 0
H153 .338(6) .497(4) .479(9) 0
H181 .547(7) .211(4) .565(10) 0
H182 .526(7) .119(5) .590(10) 0
H183 .606(8) .178(5) .756(11) 0
H201 .178(5) -.039(3) .595(6) 0
H202 .327(5) -.069(3) .654(7) 0
H203 .250(5) -.047(3) .425(8) 0
